data_4510762
loop_
_publ_author_name
'Shi, Zhi-Qiang'
'Li, Yi-Zhi'
'Guo, Zi-Jian'
'Zheng, He-Gen'

_publ_section_title
;
 Six New 2D or 3D Metal--Organic Frameworks Based on
 Bithiophene-Containing Ligand and Dicarboxylates: Syntheses, Structures,
 and Properties
;
_journal_issue 7
_journal_name_full 'Crystal Growth &amp; Design'
_journal_page_first 3078
_journal_paper_doi 10.1021/cg400490y
_journal_volume 13
_journal_year 2013
_chemical_formula_moiety 'C26 H14 Co F6 N O4 S'
_chemical_formula_sum 'C26 H14 Co F6 N O4 S'
_chemical_formula_weight 609.37
_chemical_name_systematic
; 
 ? 
;
_space_group_IT_number 13
_symmetry_cell_setting monoclinic
_symmetry_space_group_name_Hall '-P 2yc'
_symmetry_space_group_name_H-M 'P 1 2/c 1'
_atom_sites_solution_hydrogens geom
_atom_sites_solution_primary direct
_atom_sites_solution_secondary difmap
_audit_creation_method SHELXL-97
_cell_angle_alpha 90.00
_cell_angle_beta 96.2720(10)
_cell_angle_gamma 90.00
_cell_formula_units_Z 4
_cell_length_a 15.4985(11)
_cell_length_b 7.5058(5)
_cell_length_c 23.5458(17)
_cell_measurement_reflns_used 7807
_cell_measurement_temperature 296(2)
_cell_measurement_theta_max 27.22
_cell_measurement_theta_min 2.30
_cell_volume 2722.7(3)
_computing_cell_refinement 'Bruker SMART'
_computing_data_collection 'Bruker SMART'
_computing_data_reduction 'Bruker SAINT'
_computing_molecular_graphics 'Bruker SHELXTL'
_computing_publication_material 'Bruker SHELXTL'
_computing_structure_refinement 'SHELXL-97 (Sheldrick, 1997)'
_computing_structure_solution 'SHELXS-97 (Sheldrick, 1990)'
_diffrn_ambient_temperature 296(2)
_diffrn_measured_fraction_theta_full 0.995
_diffrn_measured_fraction_theta_max 0.995
_diffrn_measurement_device_type 'CCD area detector'
_diffrn_measurement_method 'phi and omega scans'
_diffrn_radiation_monochromator graphite
_diffrn_radiation_source 'fine-focus sealed tube'
_diffrn_radiation_type MoK\a
_diffrn_radiation_wavelength 0.71073
_diffrn_reflns_av_R_equivalents 0.0486
_diffrn_reflns_av_sigmaI/netI 0.0430
_diffrn_reflns_limit_h_max 18
_diffrn_reflns_limit_h_min -18
_diffrn_reflns_limit_k_max 8
_diffrn_reflns_limit_k_min -7
_diffrn_reflns_limit_l_max 28
_diffrn_reflns_limit_l_min -27
_diffrn_reflns_number 19205
_diffrn_reflns_theta_full 25.00
_diffrn_reflns_theta_max 25.00
_diffrn_reflns_theta_min 1.32
_exptl_absorpt_coefficient_mu 0.780
_exptl_absorpt_correction_T_max 0.8920
_exptl_absorpt_correction_T_min 0.7997
_exptl_absorpt_correction_type multi-scan
_exptl_absorpt_process_details sadabs
_exptl_crystal_colour dark-green
_exptl_crystal_density_diffrn 1.487
_exptl_crystal_density_method 'not measured'
_exptl_crystal_description block
_exptl_crystal_F_000 1224
_exptl_crystal_size_max 0.30
_exptl_crystal_size_mid 0.20
_exptl_crystal_size_min 0.15
_refine_diff_density_max 0.391
_refine_diff_density_min -0.380
_refine_diff_density_rms 0.081
_refine_ls_extinction_coef 0.0016(5)
_refine_ls_extinction_expression Fc^*^=kFc[1+0.001xFc^2^\l^3^/sin(2\q)]^-1/4^
_refine_ls_extinction_method SHELXL
_refine_ls_goodness_of_fit_ref 1.036
_refine_ls_hydrogen_treatment constr
_refine_ls_matrix_type full
_refine_ls_number_parameters 353
_refine_ls_number_reflns 4769
_refine_ls_number_restraints 0
_refine_ls_restrained_S_all 1.036
_refine_ls_R_factor_all 0.0419
_refine_ls_R_factor_gt 0.0386
_refine_ls_shift/su_max 0.002
_refine_ls_shift/su_mean 0.000
_refine_ls_structure_factor_coef Fsqd
_refine_ls_weighting_details 'calc w=1/[\s^2^(Fo^2^)+(0.0927P)^2^+1.0887P] where P=(Fo^2^+2Fc^2^)/3'
_refine_ls_weighting_scheme calc
_refine_ls_wR_factor_gt 0.1323
_refine_ls_wR_factor_ref 0.1358
_reflns_number_gt 4281
_reflns_number_total 4769
_reflns_threshold_expression >2sigma(I)
_cod_data_source_file cg400490y_si_002.cif
_cod_data_source_block 3
_cod_depositor_comments
;
The following automatic conversions were performed:

'_symmetry_cell_setting' value 'Monoclinic' changed to 'monoclinic'
according to
/usr/data/users/saulius/automatic-downloads/retrospective/ACS/lib/dictionaries/cif_core.dic
dictionary named 'cif_core.dic' version 2.4.2 from 2011-04-26.

Automatic conversion script
Id: cif_fix_values 2281 2013-09-26 08:29:07Z andrius 
;
_cod_original_sg_symbol_H-M 'P 2/c'
_cod_database_code 4510762

loop_
_symmetry_equiv_pos_as_xyz
'x, y, z'
'-x, y, -z+1/2'
'-x, -y, -z'
'x, -y, z-1/2'

loop_
_atom_site_label
_atom_site_type_symbol
_atom_site_fract_x
_atom_site_fract_y
_atom_site_fract_z
_atom_site_U_iso_or_equiv
_atom_site_adp_type
_atom_site_occupancy
_atom_site_symmetry_multiplicity
_atom_site_calc_flag
_atom_site_refinement_flags
C1 C 0.42517(17) 0.6314(3) 0.58333(11) 0.0337(6) Uani 1 1 d .
C2 C 0.37154(17) 0.7006(4) 0.62794(11) 0.0357(6) Uani 1 1 d .
C3 C 0.30112(18) 0.6042(4) 0.64256(12) 0.0429(7) Uani 1 1 d .
H3 H 0.2903 0.4912 0.6272 0.051 Uiso 1 1 calc R
C4 C 0.24680(19) 0.6734(4) 0.67971(13) 0.0445(7) Uani 1 1 d .
H4 H 0.1996 0.6070 0.6890 0.053 Uiso 1 1 calc R
C5 C 0.26210(17) 0.8417(4) 0.70336(12) 0.0379(6) Uani 1 1 d .
C6 C 0.33388(18) 0.9362(4) 0.68917(12) 0.0430(7) Uani 1 1 d .
H6 H 0.3455 1.0482 0.7051 0.052 Uiso 1 1 calc R
C7 C 0.38794(19) 0.8676(4) 0.65221(12) 0.0422(7) Uani 1 1 d .
H7 H 0.4357 0.9330 0.6434 0.051 Uiso 1 1 calc R
C8 C 0.20005(17) 0.9357(4) 0.74110(11) 0.0399(6) Uani 1 1 d .
C9 C 0.1440(2) 1.0598(5) 0.70037(14) 0.0570(9) Uani 1 1 d .
C10 C 0.14115(19) 0.8028(5) 0.76809(14) 0.0525(8) Uani 1 1 d .
C11 C 0.25198(16) 1.0371(4) 0.79116(11) 0.0357(6) Uani 1 1 d .
C12 C 0.22896(19) 1.2043(4) 0.80882(13) 0.0466(7) Uani 1 1 d .
H12 H 0.1802 1.2607 0.7905 0.056 Uiso 1 1 calc R
C13 C 0.27760(19) 1.2877(4) 0.85327(13) 0.0466(7) Uani 1 1 d .
H13 H 0.2617 1.4009 0.8644 0.056 Uiso 1 1 calc R
C14 C 0.35013(16) 1.2061(4) 0.88189(11) 0.0336(6) Uani 1 1 d .
C15 C 0.37115(16) 1.0361(3) 0.86563(11) 0.0333(5) Uani 1 1 d .
H15 H 0.4184 0.9774 0.8850 0.040 Uiso 1 1 calc R
C16 C 0.32227(17) 0.9528(4) 0.82070(11) 0.0366(6) Uani 1 1 d .
H16 H 0.3369 0.8382 0.8102 0.044 Uiso 1 1 calc R
C17 C 0.40560(16) 1.3035(4) 0.92745(11) 0.0330(6) Uani 1 1 d .
C18 C 0.74052(19) 0.7701(4) 0.54238(16) 0.0541(9) Uani 1 1 d .
H18 H 0.7451 0.6612 0.5613 0.065 Uiso 1 1 calc R
C19 C 0.8124(2) 0.8789(5) 0.54606(18) 0.0640(11) Uani 1 1 d .
H19 H 0.8640 0.8424 0.5667 0.077 Uiso 1 1 calc R
C20 C 0.80779(17) 1.0428(4) 0.51897(12) 0.0411(7) Uani 1 1 d .
C21 C 0.72893(18) 1.0868(4) 0.49063(14) 0.0469(7) Uani 1 1 d .
H21 H 0.7217 1.1970 0.4727 0.056 Uiso 1 1 calc R
C22 C 0.66007(16) 0.9702(4) 0.48828(12) 0.0408(7) Uani 1 1 d .
H22 H 0.6076 1.0039 0.4682 0.049 Uiso 1 1 calc R
C23 C 0.8820(2) 1.1644(4) 0.52288(16) 0.0533(8) Uani 1 1 d .
C24 C 0.9576(3) 1.1539(7) 0.5549(3) 0.114(2) Uani 1 1 d .
H24 H 0.9718 1.0613 0.5805 0.137 Uiso 1 1 calc R
C25 C 1.0152(3) 1.2961(7) 0.5466(3) 0.118(2) Uani 1 1 d .
H25 H 1.0711 1.3038 0.5652 0.141 Uiso 1 1 calc R
C26 C 0.9810(2) 1.4177(5) 0.50943(16) 0.0628(10) Uani 1 1 d .
Co1 Co 0.557951(19) 0.64631(4) 0.507868(12) 0.02477(15) Uani 1 1 d .
F1 F 0.18860(15) 1.1968(3) 0.68335(9) 0.0690(6) Uani 1 1 d .
F2 F 0.11040(15) 0.9736(4) 0.65333(9) 0.0834(7) Uani 1 1 d .
F3 F 0.07573(12) 1.1273(3) 0.72381(10) 0.0747(7) Uani 1 1 d .
F4 F 0.18728(14) 0.6731(3) 0.79577(9) 0.0631(5) Uani 1 1 d .
F5 F 0.09675(13) 0.8825(3) 0.80662(10) 0.0721(6) Uani 1 1 d .
F6 F 0.08277(12) 0.7242(3) 0.73061(9) 0.0725(6) Uani 1 1 d .
N1 N 0.66525(13) 0.8120(3) 0.51340(9) 0.0282(4) Uani 1 1 d .
O1 O 0.48919(12) 0.7219(3) 0.57203(8) 0.0407(4) Uani 1 1 d .
O2 O 0.39953(13) 0.4889(3) 0.55937(8) 0.0455(5) Uani 1 1 d .
O3 O 0.47348(12) 1.2263(3) 0.94994(8) 0.0402(4) Uani 1 1 d .
O4 O 0.38178(12) 1.4557(3) 0.94031(9) 0.0437(5) Uani 1 1 d .
S1 S 0.87909(6) 1.35400(12) 0.48204(5) 0.0668(3) Uani 1 1 d .

loop_
_atom_site_aniso_label
_atom_site_aniso_U_11
_atom_site_aniso_U_22
_atom_site_aniso_U_33
_atom_site_aniso_U_23
_atom_site_aniso_U_13
_atom_site_aniso_U_12
C1 0.0364(14) 0.0360(15) 0.0294(12) -0.0036(10) 0.0076(11) 0.0018(11)
C2 0.0371(13) 0.0380(14) 0.0327(12) -0.0083(11) 0.0075(11) -0.0009(11)
C3 0.0457(15) 0.0409(15) 0.0434(15) -0.0144(13) 0.0110(12) -0.0096(13)
C4 0.0402(15) 0.0504(18) 0.0452(15) -0.0163(13) 0.0147(12) -0.0125(13)
C5 0.0350(14) 0.0446(17) 0.0350(13) -0.0113(11) 0.0078(11) -0.0014(11)
C6 0.0469(15) 0.0395(16) 0.0439(15) -0.0162(12) 0.0101(12) -0.0060(13)
C7 0.0420(15) 0.0428(16) 0.0442(15) -0.0118(12) 0.0153(12) -0.0114(12)
C8 0.0315(12) 0.0498(17) 0.0385(14) -0.0141(12) 0.0038(11) 0.0034(12)
C9 0.0463(17) 0.076(3) 0.0465(17) -0.0182(17) -0.0071(14) 0.0143(17)
C10 0.0395(15) 0.069(2) 0.0509(17) -0.0228(17) 0.0153(14) -0.0049(16)
C11 0.0303(12) 0.0436(15) 0.0331(12) -0.0103(11) 0.0041(10) 0.0032(11)
C12 0.0400(15) 0.0500(17) 0.0470(16) -0.0141(14) -0.0085(12) 0.0203(14)
C13 0.0483(16) 0.0368(15) 0.0530(16) -0.0150(13) -0.0025(13) 0.0170(13)
C14 0.0340(13) 0.0324(13) 0.0344(12) -0.0052(11) 0.0035(10) 0.0046(11)
C15 0.0311(12) 0.0350(14) 0.0335(12) -0.0019(10) 0.0021(10) 0.0074(11)
C16 0.0386(13) 0.0319(14) 0.0399(13) -0.0082(11) 0.0069(11) 0.0064(11)
C17 0.0333(13) 0.0338(14) 0.0330(12) -0.0037(11) 0.0080(10) 0.0017(11)
C18 0.0379(15) 0.0388(17) 0.082(2) 0.0272(16) -0.0094(15) -0.0129(13)
C19 0.0353(16) 0.0526(19) 0.098(3) 0.0328(19) -0.0187(17) -0.0184(14)
C20 0.0328(13) 0.0372(15) 0.0520(16) 0.0109(12) -0.0010(12) -0.0159(12)
C21 0.0399(15) 0.0309(14) 0.0670(19) 0.0177(14) -0.0070(13) -0.0141(12)
C22 0.0306(13) 0.0355(15) 0.0543(16) 0.0129(12) -0.0041(12) -0.0104(11)
C23 0.0410(16) 0.0464(18) 0.070(2) 0.0217(15) -0.0055(15) -0.0228(13)
C24 0.070(3) 0.098(4) 0.159(5) 0.088(3) -0.059(3) -0.057(3)
C25 0.068(3) 0.101(3) 0.167(5) 0.080(4) -0.064(3) -0.064(3)
C26 0.0471(18) 0.060(2) 0.076(2) 0.0255(19) -0.0160(16) -0.0356(17)
Co1 0.0250(2) 0.0215(2) 0.0281(2) -0.00089(11) 0.00469(14) -0.00755(11)
F1 0.0733(13) 0.0740(14) 0.0579(11) 0.0109(11) -0.0005(10) 0.0140(12)
F2 0.0777(14) 0.1093(19) 0.0557(12) -0.0279(12) -0.0273(11) 0.0211(13)
F3 0.0439(11) 0.1021(18) 0.0755(14) -0.0200(12) -0.0051(10) 0.0269(11)
F4 0.0633(12) 0.0627(12) 0.0664(12) 0.0000(10) 0.0208(10) -0.0092(10)
F5 0.0575(12) 0.0959(16) 0.0691(13) -0.0282(12) 0.0348(10) -0.0072(11)
F6 0.0404(9) 0.1036(17) 0.0749(13) -0.0348(13) 0.0127(9) -0.0214(11)
N1 0.0286(10) 0.0224(10) 0.0339(10) 0.0000(8) 0.0054(8) -0.0071(8)
O1 0.0435(10) 0.0404(11) 0.0408(10) -0.0085(8) 0.0166(8) -0.0068(9)
O2 0.0509(11) 0.0450(11) 0.0433(10) -0.0181(9) 0.0169(9) -0.0074(9)
O3 0.0390(10) 0.0377(11) 0.0420(10) -0.0058(8) -0.0048(8) 0.0033(8)
O4 0.0409(10) 0.0355(11) 0.0540(11) -0.0192(9) 0.0014(9) 0.0034(8)
S1 0.0464(5) 0.0549(6) 0.0927(7) 0.0352(5) -0.0213(5) -0.0342(4)

loop_
_atom_type_symbol
_atom_type_description
_atom_type_scat_dispersion_real
_atom_type_scat_dispersion_imag
_atom_type_scat_source
C C 0.0033 0.0016 'International Tables Vol C Tables 4.2.6.8 and 6.1.1.4'
H H 0.0000 0.0000 'International Tables Vol C Tables 4.2.6.8 and 6.1.1.4'
N N 0.0061 0.0033 'International Tables Vol C Tables 4.2.6.8 and 6.1.1.4'
O O 0.0106 0.0060 'International Tables Vol C Tables 4.2.6.8 and 6.1.1.4'
F F 0.0171 0.0103 'International Tables Vol C Tables 4.2.6.8 and 6.1.1.4'
S S 0.1246 0.1234 'International Tables Vol C Tables 4.2.6.8 and 6.1.1.4'
Co Co 0.3494 0.9721 'International Tables Vol C Tables 4.2.6.8 and 6.1.1.4'

loop_
_geom_angle_atom_site_label_1
_geom_angle_atom_site_label_2
_geom_angle_atom_site_label_3
_geom_angle
_geom_angle_site_symmetry_1
_geom_angle_site_symmetry_3
O2 C1 O1 125.9(2) . .
O2 C1 C2 115.9(2) . .
O1 C1 C2 118.2(2) . .
C3 C2 C7 118.9(2) . .
C3 C2 C1 120.3(2) . .
C7 C2 C1 120.6(2) . .
C4 C3 C2 120.9(3) . .
C4 C3 H3 119.6 . .
C2 C3 H3 119.6 . .
C3 C4 C5 120.4(3) . .
C3 C4 H4 119.8 . .
C5 C4 H4 119.8 . .
C6 C5 C4 118.2(2) . .
C6 C5 C8 118.0(2) . .
C4 C5 C8 123.7(3) . .
C7 C6 C5 121.4(3) . .
C7 C6 H6 119.3 . .
C5 C6 H6 119.3 . .
C6 C7 C2 120.1(3) . .
C6 C7 H7 119.9 . .
C2 C7 H7 119.9 . .
C10 C8 C9 109.3(3) . .
C10 C8 C5 112.1(2) . .
C9 C8 C5 105.2(2) . .
C10 C8 C11 106.6(2) . .
C9 C8 C11 112.8(3) . .
C5 C8 C11 110.9(2) . .
F1 C9 F2 107.1(3) . .
F1 C9 F3 107.0(3) . .
F2 C9 F3 105.7(3) . .
F1 C9 C8 112.4(3) . .
F2 C9 C8 111.4(3) . .
F3 C9 C8 112.9(3) . .
F6 C10 F4 106.8(3) . .
F6 C10 F5 106.6(2) . .
F4 C10 F5 106.4(3) . .
F6 C10 C8 113.9(3) . .
F4 C10 C8 111.4(2) . .
F5 C10 C8 111.3(3) . .
C16 C11 C12 118.7(2) . .
C16 C11 C8 118.2(2) . .
C12 C11 C8 123.0(2) . .
C13 C12 C11 120.4(3) . .
C13 C12 H12 119.8 . .
C11 C12 H12 119.8 . .
C12 C13 C14 121.1(3) . .
C12 C13 H13 119.4 . .
C14 C13 H13 119.4 . .
C15 C14 C13 118.4(2) . .
C15 C14 C17 121.2(2) . .
C13 C14 C17 120.3(2) . .
C14 C15 C16 120.3(2) . .
C14 C15 H15 119.9 . .
C16 C15 H15 119.9 . .
C11 C16 C15 121.0(2) . .
C11 C16 H16 119.5 . .
C15 C16 H16 119.5 . .
O4 C17 O3 124.9(2) . .
O4 C17 C14 117.5(2) . .
O3 C17 C14 117.7(2) . .
N1 C18 C19 123.6(3) . .
N1 C18 H18 118.2 . .
C19 C18 H18 118.2 . .
C18 C19 C20 119.8(3) . .
C18 C19 H19 120.1 . .
C20 C19 H19 120.1 . .
C21 C20 C19 116.0(2) . .
C21 C20 C23 122.3(3) . .
C19 C20 C23 121.6(3) . .
C20 C21 C22 120.9(3) . .
C20 C21 H21 119.6 . .
C22 C21 H21 119.6 . .
N1 C22 C21 122.9(2) . .
N1 C22 H22 118.6 . .
C21 C22 H22 118.6 . .
C24 C23 C20 129.7(3) . .
C24 C23 S1 109.6(2) . .
C20 C23 S1 120.7(2) . .
C23 C24 C25 114.1(3) . .
C23 C24 H24 123.0 . .
C25 C24 H24 123.0 . .
C26 C25 C24 113.3(3) . .
C26 C25 H25 123.4 . .
C24 C25 H25 123.4 . .
C25 C26 C26 129.5(4) . 3_786
C25 C26 S1 109.9(2) . .
C26 C26 S1 120.6(3) 3_786 .
O1 Co1 O3 90.92(8) . 4_575
O1 Co1 O4 89.66(8) . 2_646
O3 Co1 O4 162.68(8) 4_575 2_646
O1 Co1 O2 162.96(8) . 3_666
O3 Co1 O2 87.26(8) 4_575 3_666
O4 Co1 O2 87.13(9) 2_646 3_666
O1 Co1 N1 105.65(8) . .
O3 Co1 N1 102.40(8) 4_575 .
O4 Co1 N1 94.10(8) 2_646 .
O2 Co1 N1 91.27(8) 3_666 .
O1 Co1 Co1 86.38(6) . 3_666
O3 Co1 Co1 85.63(6) 4_575 3_666
O4 Co1 Co1 77.12(6) 2_646 3_666
O2 Co1 Co1 76.59(6) 3_666 3_666
N1 Co1 Co1 165.22(6) . 3_666
C18 N1 C22 116.7(2) . .
C18 N1 Co1 123.15(18) . .
C22 N1 Co1 120.09(16) . .
C1 O1 Co1 119.99(17) . .
C1 O2 Co1 131.10(17) . 3_666
C17 O3 Co1 120.85(17) . 4_576
C17 O4 Co1 131.22(17) . 2_666
C26 S1 C23 93.12(15) . .

loop_
_geom_bond_atom_site_label_1
_geom_bond_atom_site_label_2
_geom_bond_distance
_geom_bond_site_symmetry_2
C1 O2 1.253(3) .
C1 O1 1.255(3) .
C1 C2 1.502(3) .
C2 C3 1.384(4) .
C2 C7 1.389(4) .
C3 C4 1.380(4) .
C3 H3 0.9300 .
C4 C5 1.391(4) .
C4 H4 0.9300 .
C5 C6 1.390(4) .
C5 C8 1.549(3) .
C6 C7 1.372(4) .
C6 H6 0.9300 .
C7 H7 0.9300 .
C8 C10 1.536(5) .
C8 C9 1.537(5) .
C8 C11 1.552(4) .
C9 F1 1.325(5) .
C9 F2 1.338(4) .
C9 F3 1.344(4) .
C10 F6 1.331(4) .
C10 F4 1.335(4) .
C10 F5 1.338(3) .
C11 C16 1.380(4) .
C11 C12 1.381(4) .
C12 C13 1.372(4) .
C12 H12 0.9300 .
C13 C14 1.389(4) .
C13 H13 0.9300 .
C14 C15 1.381(4) .
C14 C17 1.491(4) .
C15 C16 1.382(4) .
C15 H15 0.9300 .
C16 H16 0.9300 .
C17 O4 1.248(3) .
C17 O3 1.265(3) .
C18 N1 1.323(4) .
C18 C19 1.377(4) .
C18 H18 0.9300 .
C19 C20 1.384(4) .
C19 H19 0.9300 .
C20 C21 1.368(4) .
C20 C23 1.463(4) .
C21 C22 1.377(4) .
C21 H21 0.9300 .
C22 N1 1.325(3) .
C22 H22 0.9300 .
C23 C24 1.325(5) .
C23 S1 1.716(3) .
C24 C25 1.418(5) .
C24 H24 0.9300 .
C25 C26 1.333(5) .
C25 H25 0.9300 .
C26 C26 1.458(6) 3_786
C26 S1 1.708(3) .
Co1 O1 2.0229(18) .
Co1 O3 2.0243(18) 4_575
Co1 O4 2.0392(18) 2_646
Co1 O2 2.0492(18) 3_666
Co1 N1 2.0693(19) .
Co1 Co1 2.8359(6) 3_666
O2 Co1 2.0492(18) 3_666
O3 Co1 2.0243(18) 4_576
O4 Co1 2.0392(18) 2_666

loop_
_geom_torsion_atom_site_label_1
_geom_torsion_atom_site_label_2
_geom_torsion_atom_site_label_3
_geom_torsion_atom_site_label_4
_geom_torsion
_geom_torsion_site_symmetry_1
_geom_torsion_site_symmetry_4
O2 C1 C2 C3 3.2(4) . .
O1 C1 C2 C3 -178.9(3) . .
O2 C1 C2 C7 -172.3(3) . .
O1 C1 C2 C7 5.6(4) . .
C7 C2 C3 C4 1.3(5) . .
C1 C2 C3 C4 -174.2(3) . .
C2 C3 C4 C5 -0.2(5) . .
C3 C4 C5 C6 -0.9(5) . .
C3 C4 C5 C8 174.5(3) . .
C4 C5 C6 C7 1.0(5) . .
C8 C5 C6 C7 -174.7(3) . .
C5 C6 C7 C2 0.1(5) . .
C3 C2 C7 C6 -1.3(4) . .
C1 C2 C7 C6 174.3(3) . .
C6 C5 C8 C10 -162.7(3) . .
C4 C5 C8 C10 21.9(4) . .
C6 C5 C8 C9 78.6(3) . .
C4 C5 C8 C9 -96.8(3) . .
C6 C5 C8 C11 -43.7(4) . .
C4 C5 C8 C11 140.9(3) . .
C10 C8 C9 F1 168.9(2) . .
C5 C8 C9 F1 -70.5(3) . .
C11 C8 C9 F1 50.5(3) . .
C10 C8 C9 F2 -70.9(3) . .
C5 C8 C9 F2 49.6(3) . .
C11 C8 C9 F2 170.6(3) . .
C10 C8 C9 F3 47.8(4) . .
C5 C8 C9 F3 168.4(3) . .
C11 C8 C9 F3 -70.6(4) . .
C9 C8 C10 F6 48.1(3) . .
C5 C8 C10 F6 -68.2(3) . .
C11 C8 C10 F6 170.3(2) . .
C9 C8 C10 F4 169.0(2) . .
C5 C8 C10 F4 52.7(3) . .
C11 C8 C10 F4 -68.8(3) . .
C9 C8 C10 F5 -72.4(3) . .
C5 C8 C10 F5 171.3(2) . .
C11 C8 C10 F5 49.8(3) . .
C10 C8 C11 C16 78.4(3) . .
C9 C8 C11 C16 -161.6(3) . .
C5 C8 C11 C16 -43.9(4) . .
C10 C8 C11 C12 -98.9(3) . .
C9 C8 C11 C12 21.1(4) . .
C5 C8 C11 C12 138.8(3) . .
C16 C11 C12 C13 2.9(5) . .
C8 C11 C12 C13 -179.8(3) . .
C11 C12 C13 C14 -0.7(5) . .
C12 C13 C14 C15 -1.7(5) . .
C12 C13 C14 C17 175.9(3) . .
C13 C14 C15 C16 2.0(4) . .
C17 C14 C15 C16 -175.6(2) . .
C12 C11 C16 C15 -2.6(4) . .
C8 C11 C16 C15 179.9(2) . .
C14 C15 C16 C11 0.2(4) . .
C15 C14 C17 O4 -179.1(2) . .
C13 C14 C17 O4 3.4(4) . .
C15 C14 C17 O3 1.3(4) . .
C13 C14 C17 O3 -176.2(3) . .
N1 C18 C19 C20 0.7(7) . .
C18 C19 C20 C21 1.3(6) . .
C18 C19 C20 C23 178.5(4) . .
C19 C20 C21 C22 -2.0(5) . .
C23 C20 C21 C22 -179.2(3) . .
C20 C21 C22 N1 0.9(5) . .
C21 C20 C23 C24 169.2(5) . .
C19 C20 C23 C24 -7.8(7) . .
C21 C20 C23 S1 -11.0(5) . .
C19 C20 C23 S1 172.0(3) . .
C20 C23 C24 C25 178.9(5) . .
S1 C23 C24 C25 -0.9(7) . .
C23 C24 C25 C26 2.2(9) . .
C24 C25 C26 C26 179.0(6) . 3_786
C24 C25 C26 S1 -2.4(8) . .
C19 C18 N1 C22 -1.9(5) . .
C19 C18 N1 Co1 179.6(3) . .
C21 C22 N1 C18 1.1(4) . .
C21 C22 N1 Co1 179.7(2) . .
O1 Co1 N1 C18 92.9(3) . .
O3 Co1 N1 C18 -172.6(2) 4_575 .
O4 Co1 N1 C18 2.1(3) 2_646 .
O2 Co1 N1 C18 -85.1(3) 3_666 .
Co1 Co1 N1 C18 -50.7(4) 3_666 .
O1 Co1 N1 C22 -85.6(2) . .
O3 Co1 N1 C22 8.9(2) 4_575 .
O4 Co1 N1 C22 -176.4(2) 2_646 .
O2 Co1 N1 C22 96.4(2) 3_666 .
Co1 Co1 N1 C22 130.8(2) 3_666 .
O2 C1 O1 Co1 2.7(4) . .
C2 C1 O1 Co1 -174.93(17) . .
O3 Co1 O1 C1 84.8(2) 4_575 .
O4 Co1 O1 C1 -77.8(2) 2_646 .
O2 Co1 O1 C1 1.2(4) 3_666 .
N1 Co1 O1 C1 -172.00(19) . .
Co1 Co1 O1 C1 -0.72(19) 3_666 .
O1 C1 O2 Co1 -4.0(4) . 3_666
C2 C1 O2 Co1 173.72(18) . 3_666
O4 C17 O3 Co1 -4.2(4) . 4_576
C14 C17 O3 Co1 175.38(17) . 4_576
O3 C17 O4 Co1 7.4(4) . 2_666
C14 C17 O4 Co1 -172.14(17) . 2_666
C25 C26 S1 C23 1.6(5) . .
C26 C26 S1 C23 -179.6(5) 3_786 .
C24 C23 S1 C26 -0.4(4) . .
C20 C23 S1 C26 179.8(3) . .

loop_
_platon_squeeze_void_nr
_platon_squeeze_void_average_x
_platon_squeeze_void_average_y
_platon_squeeze_void_average_z
_platon_squeeze_void_volume
_platon_squeeze_void_count_electrons
1 0.500 0.409 0.750 131.1 39.9
2 0.500 0.591 0.250 131.1 40.1
3 -0.039 0.490 0.147 44.0 1.6
4 0.040 0.488 0.355 43.9 2.1
5 0.039 0.510 0.853 44.9 2.0
6 0.960 0.512 0.645 43.1 1.7
